data_2014588
loop_
_publ_author_name
'Hu, Mao-Lin'
'Cai, Xiao-Qing'
'Shi, Qian'
'Cheng, Ya-Qian'

_publ_section_title
<i>catena</i>-Poly[[chloro(1,10-phenanthroline-\k^2^<i>N</i>,<i>N</i>')copper(II)]-\m-imidazolato-\k^2^<i>N</i>:<i>N</i>']
_journal_issue 11
_journal_name_full 'Acta Crystallographica Section C'
_journal_page_first m575
_journal_page_last m577
_journal_paper_doi 10.1107/S010827010402311X
_journal_volume 60
_journal_year 2004
_chemical_formula_iupac '[Cu (C3 H3 N2) Cl (C12 H8 N2)]'
_chemical_formula_moiety 'C15 H11 Cl Cu N4'
_chemical_formula_sum 'C15 H11 Cl Cu N4'
_chemical_formula_weight 346.27
_chemical_name_systematic
;
catena-Poly[[chloro(1,10-phenanthroline-\k^2^N,N')copper(II)]-\m-1,3-
imidazolato-\k^2^N:N']
;
_space_group_IT_number 61
_symmetry_cell_setting orthorhombic
_symmetry_space_group_name_Hall '-P 2ac 2ab'
_symmetry_space_group_name_H-M 'P b c a'
_atom_sites_solution_hydrogens geom
_atom_sites_solution_primary direct
_atom_sites_solution_secondary difmap
_audit_creation_method SHELXL97
_cell_angle_alpha 90.00
_cell_angle_beta 90.00
_cell_angle_gamma 90.00
_cell_formula_units_Z 8
_cell_length_a 9.5540(5)
_cell_length_b 15.4561(11)
_cell_length_c 18.4412(9)
_cell_measurement_reflns_used 4117
_cell_measurement_temperature 298(2)
_cell_measurement_theta_max 24.99
_cell_measurement_theta_min 2.63
_cell_volume 2723.2(3)
_computing_cell_refinement 'SAINT (Bruker, 2002)'
_computing_data_collection 'SMART (Bruker, 2002)'
_computing_data_reduction SAINT
_computing_molecular_graphics 'XP (Bruker, 2002)'
_computing_publication_material SHELXL97
_computing_structure_refinement 'SHELXL97 (Sheldrick, 1997)'
_computing_structure_solution 'SHELXS97 (Sheldrick, 1997)'
_diffrn_ambient_temperature 298(2)
_diffrn_measured_fraction_theta_full 0.998
_diffrn_measured_fraction_theta_max 0.998
_diffrn_measurement_device_type 'Bruker APEX CCD area-detector'
_diffrn_measurement_method '\f and \w'
_diffrn_radiation_monochromator graphite
_diffrn_radiation_source 'fine-focus sealed tube'
_diffrn_radiation_type MoK\a
_diffrn_radiation_wavelength 0.71073
_diffrn_reflns_av_R_equivalents 0.0311
_diffrn_reflns_av_sigmaI/netI 0.0267
_diffrn_reflns_limit_h_max 11
_diffrn_reflns_limit_h_min -10
_diffrn_reflns_limit_k_max 16
_diffrn_reflns_limit_k_min -18
_diffrn_reflns_limit_l_max 14
_diffrn_reflns_limit_l_min -22
_diffrn_reflns_number 13486
_diffrn_reflns_theta_full 25.20
_diffrn_reflns_theta_max 25.20
_diffrn_reflns_theta_min 2.21
_diffrn_standards_decay_% 0
_diffrn_standards_interval_time 0
_diffrn_standards_number 0
_exptl_absorpt_coefficient_mu 1.797
_exptl_absorpt_correction_T_max 0.7870
_exptl_absorpt_correction_T_min 0.7499
_exptl_absorpt_correction_type multi-scan
_exptl_absorpt_process_details '(SADABS; Bruker, 2002)'
_exptl_crystal_colour green
_exptl_crystal_density_diffrn 1.689
_exptl_crystal_density_meas ?
_exptl_crystal_density_method 'not measured'
_exptl_crystal_description block
_exptl_crystal_F_000 1400
_exptl_crystal_size_max 0.17
_exptl_crystal_size_mid 0.15
_exptl_crystal_size_min 0.14
_refine_diff_density_max 0.383
_refine_diff_density_min -0.218
_refine_ls_extinction_method none
_refine_ls_goodness_of_fit_ref 1.050
_refine_ls_hydrogen_treatment constr
_refine_ls_matrix_type full
_refine_ls_number_parameters 190
_refine_ls_number_reflns 2443
_refine_ls_number_restraints 0
_refine_ls_restrained_S_all 1.050
_refine_ls_R_factor_all 0.0359
_refine_ls_R_factor_gt 0.0297
_refine_ls_shift/su_max 0.001
_refine_ls_shift/su_mean 0.000
_refine_ls_structure_factor_coef Fsqd
_refine_ls_weighting_details 'calc w = 1/[\s^2^(Fo^2^)+(0.0344P)^2^+1.7259P] where P = (Fo^2^+2Fc^2^)/3'
_refine_ls_weighting_scheme calc
_refine_ls_wR_factor_gt 0.0708
_refine_ls_wR_factor_ref 0.0737
_reflns_number_gt 2096
_reflns_number_total 2443
_reflns_threshold_expression I>2\s(I)
_cod_data_source_file ta1475.cif
_cod_data_source_block I
_cod_depositor_comments
;
The following automatic conversions were performed:

'_exptl_crystal_density_meas' value 'not measured' was changed to '?'
- the value is perceived as not measured.

Automatic conversion script
Id: cif_fix_values 3008 2015-01-20 13:52:24Z robertas 
;
_cod_database_code 2014588
_cod_database_fobs_code 2014588

loop_
_symmetry_equiv_pos_as_xyz
'x, y, z'
'-x+1/2, -y, z+1/2'
'-x, y+1/2, -z+1/2'
'x+1/2, -y+1/2, -z'
'-x, -y, -z'
'x-1/2, y, -z-1/2'
'x, -y-1/2, z-1/2'
'-x-1/2, y-1/2, z'

loop_
_atom_site_label
_atom_site_fract_x
_atom_site_fract_y
_atom_site_fract_z
_atom_site_U_iso_or_equiv
_atom_site_adp_type
_atom_site_calc_flag
_atom_site_refinement_flags
_atom_site_occupancy
_atom_site_disorder_assembly
_atom_site_disorder_group
_atom_site_type_symbol
Cu1 0.21624(3) 0.875133(18) 0.342460(15) 0.02647(11) Uani d . 1 . . Cu
Cl1 0.20368(7) 0.71854(4) 0.31943(4) 0.03611(17) Uani d . 1 . . Cl
N1 0.0401(2) 0.89634(13) 0.41078(11) 0.0293(5) Uani d . 1 . . N
N2 0.3035(2) 0.85807(13) 0.44281(11) 0.0288(5) Uani d . 1 . . N
N3 0.3999(2) 0.91447(13) 0.30275(10) 0.0291(5) Uani d . 1 . . N
N4 0.6030(2) 0.90960(13) 0.24255(11) 0.0304(5) Uani d . 1 . . N
C1 -0.0904(3) 0.91788(16) 0.39392(15) 0.0364(6) Uani d . 1 . . C
H1 -0.1123 0.9287 0.3456 0.044 Uiso calc R 1 . . H
C2 -0.1961(3) 0.92497(18) 0.44612(17) 0.0433(7) Uani d . 1 . . C
H2 -0.2864 0.9405 0.4323 0.052 Uiso calc R 1 . . H
C3 -0.1665(3) 0.90903(19) 0.51732(16) 0.0455(7) Uani d . 1 . . C
H3 -0.2365 0.9133 0.5522 0.055 Uiso calc R 1 . . H
C4 -0.0294(3) 0.88618(16) 0.53755(14) 0.0373(6) Uani d . 1 . . C
C5 0.0129(3) 0.86706(19) 0.61057(15) 0.0478(8) Uani d . 1 . . C
H5 -0.0531 0.8690 0.6476 0.057 Uiso calc R 1 . . H
C6 0.1458(3) 0.8464(2) 0.62631(15) 0.0470(7) Uani d . 1 . . C
H6 0.1703 0.8347 0.6741 0.056 Uiso calc R 1 . . H
C7 0.2504(3) 0.84217(17) 0.57104(14) 0.0373(6) Uani d . 1 . . C
C8 0.3919(3) 0.82269(17) 0.58382(15) 0.0429(7) Uani d . 1 . . C
H8 0.4227 0.8108 0.6306 0.052 Uiso calc R 1 . . H
C9 0.4833(3) 0.82133(17) 0.52747(16) 0.0416(7) Uani d . 1 . . C
H9 0.5772 0.8086 0.5356 0.050 Uiso calc R 1 . . H
C10 0.4362(3) 0.83911(17) 0.45716(15) 0.0362(6) Uani d . 1 . . C
H10 0.5001 0.8376 0.4191 0.043 Uiso calc R 1 . . H
C11 0.2119(3) 0.85946(15) 0.49912(14) 0.0295(5) Uani d . 1 . . C
C12 0.0698(3) 0.88142(14) 0.48163(13) 0.0286(5) Uani d . 1 . . C
C13 0.4912(2) 0.86555(16) 0.26610(13) 0.0305(5) Uani d . 1 . . C
H13 0.4783 0.8067 0.2578 0.037 Uiso calc R 1 . . H
C14 0.4584(3) 0.99542(17) 0.30289(15) 0.0363(6) Uani d . 1 . . C
H14 0.4199 1.0443 0.3244 0.044 Uiso calc R 1 . . H
C15 0.5817(3) 0.99249(16) 0.26647(14) 0.0355(6) Uani d . 1 . . C
H15 0.6417 1.0390 0.2590 0.043 Uiso calc R 1 . . H

loop_
_atom_site_aniso_label
_atom_site_aniso_U_11
_atom_site_aniso_U_22
_atom_site_aniso_U_33
_atom_site_aniso_U_12
_atom_site_aniso_U_13
_atom_site_aniso_U_23
Cu1 0.02188(17) 0.0370(2) 0.02048(18) -0.00109(12) -0.00074(11) 0.00062(12)
Cl1 0.0376(4) 0.0350(3) 0.0357(4) -0.0015(3) -0.0033(3) -0.0009(3)
N1 0.0266(11) 0.0346(11) 0.0266(11) -0.0004(8) 0.0013(9) -0.0024(9)
N2 0.0276(11) 0.0346(11) 0.0241(11) -0.0007(8) -0.0009(9) -0.0016(9)
N3 0.0263(10) 0.0354(11) 0.0256(11) -0.0014(9) 0.0020(9) -0.0012(9)
N4 0.0269(11) 0.0410(12) 0.0232(11) -0.0023(9) 0.0021(9) -0.0007(9)
C1 0.0324(14) 0.0400(15) 0.0369(15) 0.0011(11) -0.0006(12) -0.0036(12)
C2 0.0258(14) 0.0483(17) 0.0556(19) -0.0009(12) 0.0031(13) -0.0070(14)
C3 0.0392(15) 0.0508(17) 0.0465(18) -0.0084(13) 0.0170(14) -0.0138(14)
C4 0.0383(15) 0.0416(15) 0.0321(15) -0.0107(11) 0.0096(12) -0.0061(12)
C5 0.061(2) 0.0566(19) 0.0258(15) -0.0180(15) 0.0162(14) -0.0059(13)
C6 0.063(2) 0.0568(18) 0.0216(14) -0.0157(15) -0.0013(14) 0.0037(13)
C7 0.0505(17) 0.0352(14) 0.0263(14) -0.0064(12) -0.0057(12) 0.0002(11)
C8 0.0570(19) 0.0388(16) 0.0330(15) -0.0052(13) -0.0199(14) 0.0052(12)
C9 0.0369(15) 0.0417(16) 0.0462(17) 0.0007(12) -0.0156(14) 0.0018(13)
C10 0.0300(13) 0.0413(15) 0.0373(15) 0.0005(11) -0.0026(12) -0.0015(12)
C11 0.0339(13) 0.0291(13) 0.0256(13) -0.0037(10) -0.0015(11) -0.0017(10)
C12 0.0330(13) 0.0296(13) 0.0232(13) -0.0060(10) 0.0024(11) -0.0039(10)
C13 0.0300(13) 0.0352(14) 0.0262(13) 0.0003(10) 0.0030(11) -0.0005(10)
C14 0.0357(14) 0.0334(14) 0.0397(16) -0.0005(11) 0.0044(12) -0.0079(11)
C15 0.0330(13) 0.0386(15) 0.0349(14) -0.0075(11) 0.0010(12) -0.0038(11)

loop_
_atom_type_symbol
_atom_type_description
_atom_type_scat_dispersion_real
_atom_type_scat_dispersion_imag
_atom_type_scat_source
C C 0.0033 0.0016 'International Tables Vol C Tables 4.2.6.8 and 6.1.1.4'
H H 0.0000 0.0000 'International Tables Vol C Tables 4.2.6.8 and 6.1.1.4'
N N 0.0061 0.0033 'International Tables Vol C Tables 4.2.6.8 and 6.1.1.4'
Cl Cl 0.1484 0.1585 'International Tables Vol C Tables 4.2.6.8 and 6.1.1.4'
Cu Cu 0.3201 1.2651 'International Tables Vol C Tables 4.2.6.8 and 6.1.1.4'

loop_
_geom_angle_atom_site_label_1
_geom_angle_atom_site_label_2
_geom_angle_atom_site_label_3
_geom_angle_site_symmetry_1
_geom_angle_site_symmetry_3
_geom_angle
_geom_angle_publ_flag
N4 Cu1 N3 6_556 . 96.20(8) yes
N4 Cu1 N2 6_556 . 166.95(8) yes
N3 Cu1 N2 . . 90.74(8) yes
N4 Cu1 N1 6_556 . 89.72(8) yes
N3 Cu1 N1 . . 149.95(8) yes
N2 Cu1 N1 . . 78.85(8) yes
N4 Cu1 Cl1 6_556 . 95.82(6) yes
N3 Cu1 Cl1 . . 106.21(6) yes
N2 Cu1 Cl1 . . 92.82(6) yes
N1 Cu1 Cl1 . . 102.43(6) yes
N4 Cu1 Cu1 6_556 6_556 25.07(6) ?
N3 Cu1 Cu1 . 6_556 120.15(6) ?
N2 Cu1 Cu1 . 6_556 148.97(6) ?
N1 Cu1 Cu1 . 6_556 72.56(5) ?
Cl1 Cu1 Cu1 . 6_556 81.953(16) ?
C1 N1 C12 . . 117.7(2) ?
C1 N1 Cu1 . . 130.00(18) ?
C12 N1 Cu1 . . 112.25(16) ?
C10 N2 C11 . . 117.8(2) ?
C10 N2 Cu1 . . 126.70(18) ?
C11 N2 Cu1 . . 115.26(16) ?
C13 N3 C14 . . 104.5(2) ?
C13 N3 Cu1 . . 125.90(17) ?
C14 N3 Cu1 . . 129.50(17) ?
C13 N4 C15 . . 104.6(2) ?
C13 N4 Cu1 . 6_656 123.81(17) ?
C15 N4 Cu1 . 6_656 126.03(17) ?
N1 C1 C2 . . 122.4(3) ?
N1 C1 H1 . . 118.8 ?
C2 C1 H1 . . 118.8 ?
C3 C2 C1 . . 119.8(3) ?
C3 C2 H2 . . 120.1 ?
C1 C2 H2 . . 120.1 ?
C2 C3 C4 . . 119.6(3) ?
C2 C3 H3 . . 120.2 ?
C4 C3 H3 . . 120.2 ?
C12 C4 C3 . . 116.6(3) ?
C12 C4 C5 . . 119.2(3) ?
C3 C4 C5 . . 124.2(3) ?
C6 C5 C4 . . 121.2(3) ?
C6 C5 H5 . . 119.4 ?
C4 C5 H5 . . 119.4 ?
C5 C6 C7 . . 121.3(3) ?
C5 C6 H6 . . 119.4 ?
C7 C6 H6 . . 119.4 ?
C11 C7 C8 . . 116.9(3) ?
C11 C7 C6 . . 118.9(3) ?
C8 C7 C6 . . 124.3(3) ?
C9 C8 C7 . . 119.6(2) ?
C9 C8 H8 . . 120.2 ?
C7 C8 H8 . . 120.2 ?
C8 C9 C10 . . 119.9(3) ?
C8 C9 H9 . . 120.0 ?
C10 C9 H9 . . 120.0 ?
N2 C10 C9 . . 122.3(3) ?
N2 C10 H10 . . 118.8 ?
C9 C10 H10 . . 118.8 ?
N2 C11 C7 . . 123.5(2) ?
N2 C11 C12 . . 116.2(2) ?
C7 C11 C12 . . 120.4(2) ?
N1 C12 C4 . . 123.9(2) ?
N1 C12 C11 . . 117.0(2) ?
C4 C12 C11 . . 119.1(2) ?
N3 C13 N4 . . 113.4(2) ?
N3 C13 H13 . . 123.3 ?
N4 C13 H13 . . 123.3 ?
C15 C14 N3 . . 108.8(2) ?
C15 C14 H14 . . 125.6 ?
N3 C14 H14 . . 125.6 ?
C14 C15 N4 . . 108.6(2) ?
C14 C15 H15 . . 125.7 ?
N4 C15 H15 . . 125.7 ?

loop_
_geom_bond_atom_site_label_1
_geom_bond_atom_site_label_2
_geom_bond_site_symmetry_2
_geom_bond_distance
_geom_bond_publ_flag
Cu1 N4 6_556 1.978(2) yes
Cu1 N3 . 1.996(2) yes
Cu1 N2 . 2.047(2) yes
Cu1 N1 . 2.128(2) yes
Cu1 Cl1 . 2.4603(7) yes
Cu1 Cu1 6_556 5.8693(4) yes
N1 C1 . 1.327(3) ?
N1 C12 . 1.357(3) ?
N2 C10 . 1.328(3) ?
N2 C11 . 1.358(3) ?
N3 C13 . 1.338(3) ?
N3 C14 . 1.370(3) ?
N4 C13 . 1.339(3) ?
N4 C15 . 1.370(3) ?
N4 Cu1 6_656 1.978(2) ?
C1 C2 . 1.400(4) ?
C1 H1 . 0.9300 ?
C2 C3 . 1.366(4) ?
C2 H2 . 0.9300 ?
C3 C4 . 1.407(4) ?
C3 H3 . 0.9300 ?
C4 C12 . 1.403(3) ?
C4 C5 . 1.436(4) ?
C5 C6 . 1.341(4) ?
C5 H5 . 0.9300 ?
C6 C7 . 1.429(4) ?
C6 H6 . 0.9300 ?
C7 C11 . 1.402(4) ?
C7 C8 . 1.405(4) ?
C8 C9 . 1.358(4) ?
C8 H8 . 0.9300 ?
C9 C10 . 1.400(4) ?
C9 H9 . 0.9300 ?
C10 H10 . 0.9300 ?
C11 C12 . 1.436(3) ?
C13 H13 . 0.9300 ?
C14 C15 . 1.357(4) ?
C14 H14 . 0.9300 ?
C15 H15 . 0.9300 ?

loop_
_geom_hbond_atom_site_label_D
_geom_hbond_atom_site_label_H
_geom_hbond_atom_site_label_A
_geom_hbond_site_symmetry_A
_geom_hbond_distance_DH
_geom_hbond_distance_HA
_geom_hbond_distance_DA
_geom_hbond_angle_DHA
_geom_hbond_publ_flag
C6 H6 Cl1 7_576 0.93 2.82 3.741(3) 170 yes
C5 H5 Cl1 4_466 0.93 2.76 3.485(3) 136 yes
